data_7057246
loop_
_publ_author_name
'Meiklejohn, Victoria'
'Depan, Dilip'
'Boudreaux, Seth P.'
'Murru, Siva'
'Perkins, Richard S.'
'Fronczek, Frank. R.'
'Srivastava, Radhey S.'

_publ_section_title
;
 Ru(iii)--TMSO complexes containing azole-based ligands: synthesis and
 cytotoxicity study
;
_journal_issue 9
_journal_name_full 'New Journal of Chemistry'
_journal_page_first 6858
_journal_paper_doi 10.1039/C7NJ03267F
_journal_volume 42
_journal_year 2018
_chemical_formula_moiety 'C10 H16 Cl3 N4 O Ru S, C H2 Cl2'
_chemical_formula_sum 'C11 H18 Cl5 N4 O Ru S'
_chemical_formula_weight 532.67
_space_group_IT_number 4
_space_group_name_Hall 'P 2yb'
_space_group_name_H-M_alt 'P 1 21 1'
_symmetry_cell_setting monoclinic
_symmetry_space_group_name_Hall 'P 2yb'
_symmetry_space_group_name_H-M 'P 1 21 1'
_atom_sites_solution_hydrogens geom
_atom_sites_solution_primary direct
_atom_sites_solution_secondary difmap
_audit_creation_method SHELXL-97
_audit_update_record
;
2016-08-25 deposited with the CCDC.
2018-03-08 downloaded from the CCDC.
;
_cell_angle_alpha 90
_cell_angle_beta 105.036(2)
_cell_angle_gamma 90
_cell_formula_units_Z 4
_cell_length_a 8.0050(3)
_cell_length_b 16.0433(7)
_cell_length_c 15.2781(6)
_cell_measurement_reflns_used 9325
_cell_measurement_temperature 100.0(5)
_cell_measurement_theta_max 40.24
_cell_measurement_theta_min 2.54
_cell_volume 1894.94(13)
_computing_cell_refinement 'Bruker SAINT'
_computing_data_collection 'Bruker APEX2'
_computing_data_reduction 'Bruker SAINT'
_computing_molecular_graphics 'ORTEP-3 for Windows (Farrugia, 2012)'
_computing_publication_material 'SHELXL-97 (Sheldrick, 2008)'
_computing_structure_refinement 'SHELXL-97 (Sheldrick, 2008)'
_computing_structure_solution 'SHELXS-97 (Sheldrick, 2008)'
_diffrn_ambient_temperature 100.0(5)
_diffrn_measured_fraction_theta_full 0.997
_diffrn_measured_fraction_theta_max 0.994
_diffrn_measurement_device_type 'Bruker Kappa APEX-II DUO'
_diffrn_measurement_method '\f and \w scans'
_diffrn_radiation_monochromator 'TRIUMPH curved graphite'
_diffrn_radiation_source 'fine-focus sealed tube'
_diffrn_radiation_type MoK\a
_diffrn_radiation_wavelength 0.71073
_diffrn_reflns_av_R_equivalents 0.0255
_diffrn_reflns_av_sigmaI/netI 0.0254
_diffrn_reflns_limit_h_max 14
_diffrn_reflns_limit_h_min -11
_diffrn_reflns_limit_k_max 28
_diffrn_reflns_limit_k_min -29
_diffrn_reflns_limit_l_max 25
_diffrn_reflns_limit_l_min -27
_diffrn_reflns_number 80010
_diffrn_reflns_theta_full 25.00
_diffrn_reflns_theta_max 40.26
_diffrn_reflns_theta_min 1.27
_exptl_absorpt_coefficient_mu 1.649
_exptl_absorpt_correction_T_max 0.7131
_exptl_absorpt_correction_T_min 0.6023
_exptl_absorpt_correction_type multi-scan
_exptl_absorpt_process_details 'SADABS (Sheldrick, 2004)'
_exptl_crystal_colour orange
_exptl_crystal_density_diffrn 1.867
_exptl_crystal_density_method 'not measured'
_exptl_crystal_description needle
_exptl_crystal_F_000 1060
_exptl_crystal_recrystallization_method 'Re-crystallisation from solvent: dichloromethane/hexane'
_exptl_crystal_size_max 0.38
_exptl_crystal_size_mid 0.26
_exptl_crystal_size_min 0.22
_refine_diff_density_max 0.852
_refine_diff_density_min -0.725
_refine_diff_density_rms 0.071
_refine_ls_abs_structure_details '8722 Friedel pairs (Flack, 1983)'
_refine_ls_abs_structure_Flack 0.002(6)
_refine_ls_extinction_method none
_refine_ls_goodness_of_fit_ref 1.082
_refine_ls_hydrogen_treatment mixed
_refine_ls_matrix_type full
_refine_ls_number_parameters 430
_refine_ls_number_reflns 20909
_refine_ls_number_restraints 7
_refine_ls_restrained_S_all 1.082
_refine_ls_R_factor_all 0.0186
_refine_ls_R_factor_gt 0.0183
_refine_ls_shift/su_max 0.002
_refine_ls_shift/su_mean 0.000
_refine_ls_structure_factor_coef Fsqd
_refine_ls_weighting_details 'calc w=1/[\s^2^(Fo^2^)+(0.0124P)^2^+0.4696P] where P=(Fo^2^+2Fc^2^)/3'
_refine_ls_weighting_scheme calc
_refine_ls_wR_factor_gt 0.0398
_refine_ls_wR_factor_ref 0.0400
_reflns_number_gt 20776
_reflns_number_total 20909
_reflns_threshold_expression I>2\s(I)
_cod_data_source_file c7nj03267f2.cif
_cod_data_source_block VM013
_cod_depositor_comments
;
The following automatic conversions were performed:

'_symmetry_cell_setting' value 'Monoclinic' changed to 'monoclinic'
according to
/home/data/users/saulius/crontab/automatic-downloads/rss-feeds/RSC/lib/dictionaries/cif_core.dic
dictionary named 'cif_core.dic' version 2.4.2 from 2011-04-26.

Automatic conversion script
Id: cif_fix_values 4973 2017-02-22 13:04:09Z antanas 

 Adding full bibliography for 7057246--7057249.cif.
;
_cod_original_sg_symbol_Hall 'P 2yb '
_cod_original_sg_symbol_H-M 'P 21   '
_cod_database_code 7057246

loop_
_symmetry_equiv_pos_as_xyz
'x, y, z'
'-x, y+1/2, -z'

loop_
_atom_site_label
_atom_site_type_symbol
_atom_site_fract_x
_atom_site_fract_y
_atom_site_fract_z
_atom_site_U_iso_or_equiv
_atom_site_adp_type
_atom_site_occupancy
_atom_site_symmetry_multiplicity
_atom_site_calc_flag
_atom_site_refinement_flags
Ru1 Ru 0.783955(13) 0.642095(6) 0.934624(7) 0.00820(2) Uani 1 1 d .
Cl1 Cl 0.50726(5) 0.70058(2) 0.88022(2) 0.01498(5) Uani 1 1 d .
Cl2 Cl 0.70745(4) 0.53090(2) 0.83072(2) 0.01260(5) Uani 1 1 d .
Cl3 Cl 1.06114(4) 0.58880(2) 0.99167(2) 0.01307(5) Uani 1 1 d .
S1 S 0.69681(5) 0.56079(2) 1.03687(2) 0.01094(5) Uani 1 1 d .
O1 O 0.7203(2) 0.59445(8) 1.13051(8) 0.0213(2) Uani 1 1 d .
N1 N 0.87240(16) 0.71144(8) 0.83820(8) 0.01118(17) Uani 1 1 d .
N2 N 0.77029(18) 0.75970(9) 0.77386(9) 0.0148(2) Uani 1 1 d D
H2N H 0.665(2) 0.7672(17) 0.7714(17) 0.018 Uiso 1 1 d D
N3 N 0.85136(16) 0.74328(8) 1.01938(8) 0.01137(18) Uani 1 1 d .
N4 N 0.8388(2) 0.74564(9) 1.10586(9) 0.0171(2) Uani 1 1 d D
H4N H 0.810(3) 0.7009(13) 1.1284(17) 0.021 Uiso 1 1 d D
C1 C 0.8611(3) 0.79983(11) 0.72419(12) 0.0206(3) Uani 1 1 d .
H1 H 0.8158 0.8368 0.6752 0.025 Uiso 1 1 calc R
C2 C 1.0323(2) 0.77736(11) 0.75753(12) 0.0188(3) Uani 1 1 d .
H2 H 1.1284 0.7954 0.7369 0.023 Uiso 1 1 calc R
C3 C 1.0330(2) 0.72181(10) 0.82885(11) 0.0147(2) Uani 1 1 d .
H3 H 1.1333 0.6954 0.8653 0.018 Uiso 1 1 calc R
C4 C 0.8911(2) 0.81896(9) 1.14447(10) 0.0167(2) Uani 1 1 d .
H4 H 0.8947 0.8347 1.2049 0.020 Uiso 1 1 calc R
C5 C 0.9390(2) 0.86786(10) 1.08055(11) 0.0161(2) Uani 1 1 d .
H5 H 0.9816 0.9234 1.0877 0.019 Uiso 1 1 calc R
C6 C 0.9113(2) 0.81819(9) 1.00356(11) 0.0149(2) Uani 1 1 d .
H6 H 0.9319 0.8350 0.9477 0.018 Uiso 1 1 calc R
C7 C 0.7905(2) 0.45813(9) 1.05122(11) 0.0153(2) Uani 1 1 d .
H7A H 0.8052 0.4361 0.9932 0.018 Uiso 1 1 calc R
H7B H 0.9040 0.4583 1.0966 0.018 Uiso 1 1 calc R
C8 C 0.6584(2) 0.40749(11) 1.08419(13) 0.0214(3) Uani 1 1 d .
H8A H 0.6599 0.4230 1.1471 0.026 Uiso 1 1 calc R
H8B H 0.6826 0.3471 1.0822 0.026 Uiso 1 1 calc R
C9 C 0.4843(2) 0.42894(14) 1.01928(15) 0.0269(4) Uani 1 1 d .
H9A H 0.3893 0.4128 1.0464 0.032 Uiso 1 1 calc R
H9B H 0.4698 0.3979 0.9618 0.032 Uiso 1 1 calc R
C10 C 0.4776(2) 0.52286(13) 1.00072(13) 0.0215(3) Uani 1 1 d .
H10A H 0.4043 0.5510 1.0349 0.026 Uiso 1 1 calc R
H10B H 0.4287 0.5338 0.9353 0.026 Uiso 1 1 calc R
Ru2 Ru 0.829344(13) 0.358169(6) 0.542969(7) 0.00792(2) Uani 1 1 d .
Cl4 Cl 0.60078(4) 0.41636(2) 0.59358(2) 0.01291(5) Uani 1 1 d .
Cl5 Cl 0.85807(5) 0.24862(2) 0.64780(2) 0.01316(5) Uani 1 1 d .
Cl6 Cl 1.05328(5) 0.30605(2) 0.48703(2) 0.01503(5) Uani 1 1 d .
S2 S 0.64118(4) 0.27738(2) 0.44144(2) 0.01004(5) Uani 1 1 d .
O2 O 0.56527(16) 0.31214(8) 0.34861(8) 0.0173(2) Uani 1 1 d .
N5 N 1.00801(16) 0.42719(7) 0.64143(8) 0.01053(16) Uani 1 1 d .
N6 N 0.96012(18) 0.47490(9) 0.70398(9) 0.0143(2) Uani 1 1 d D
H6N H 0.855(2) 0.4786(17) 0.7033(17) 0.017 Uiso 1 1 d D
N7 N 0.81603(16) 0.45990(8) 0.45841(9) 0.01249(18) Uani 1 1 d .
N8 N 0.7249(2) 0.46207(9) 0.37105(9) 0.0174(2) Uani 1 1 d D
H8N H 0.649(3) 0.4236(14) 0.3558(17) 0.021 Uiso 1 1 d D
C11 C 1.0963(2) 0.51374(10) 0.75852(11) 0.0176(3) Uani 1 1 d .
H11 H 1.0941 0.5501 0.8073 0.021 Uiso 1 1 calc R
C12 C 1.2404(2) 0.49077(12) 0.73016(12) 0.0194(3) Uani 1 1 d .
H12 H 1.3564 0.5082 0.7550 0.023 Uiso 1 1 calc R
C13 C 1.17900(19) 0.43609(11) 0.65666(11) 0.0149(2) Uani 1 1 d .
H13 H 1.2486 0.4096 0.6231 0.018 Uiso 1 1 calc R
C14 C 0.7429(2) 0.53634(11) 0.33340(11) 0.0199(3) Uani 1 1 d .
H14 H 0.6898 0.5527 0.2728 0.024 Uiso 1 1 calc R
C15 C 0.8523(2) 0.58431(11) 0.39856(12) 0.0199(3) Uani 1 1 d .
H15 H 0.8907 0.6395 0.3923 0.024 Uiso 1 1 calc R
C16 C 0.8942(2) 0.53442(10) 0.47559(11) 0.0181(3) Uani 1 1 d .
H16 H 0.9677 0.5507 0.5324 0.022 Uiso 1 1 calc R
C17 C 0.4671(2) 0.23691(11) 0.48264(12) 0.0178(3) Uani 1 1 d .
H17A H 0.5053 0.2285 0.5491 0.021 Uiso 1 1 calc R
H17B H 0.3682 0.2761 0.4690 0.021 Uiso 1 1 calc R
C18 C 0.4147(2) 0.15357(10) 0.43428(12) 0.0192(3) Uani 1 1 d .
H18A H 0.3008 0.1594 0.3898 0.023 Uiso 1 1 calc R
H18B H 0.4042 0.1105 0.4790 0.023 Uiso 1 1 calc R
C19 C 0.5520(2) 0.12654(10) 0.38525(11) 0.0176(3) Uani 1 1 d .
H19A H 0.5740 0.0659 0.3932 0.021 Uiso 1 1 calc R
H19B H 0.5104 0.1384 0.3196 0.021 Uiso 1 1 calc R
C20 C 0.7177(2) 0.17492(9) 0.42571(11) 0.0142(2) Uani 1 1 d .
H20A H 0.7934 0.1759 0.3837 0.017 Uiso 1 1 calc R
H20B H 0.7823 0.1504 0.4842 0.017 Uiso 1 1 calc R
C21 C 0.2461(5) 0.55361(18) 0.2819(2) 0.0450(7) Uani 1 1 d .
H21A H 0.1199 0.5641 0.2633 0.054 Uiso 1 1 calc R
H21B H 0.3060 0.6076 0.2821 0.054 Uiso 1 1 calc R
Cl7 Cl 0.30375(10) 0.51042(4) 0.39273(4) 0.04065(14) Uani 1 1 d .
Cl8 Cl 0.30289(8) 0.48558(4) 0.20332(3) 0.03096(10) Uani 1 1 d .
C22 C 0.5754(3) 0.29982(12) 0.79137(12) 0.0233(3) Uani 1 1 d .
H22A H 0.6683 0.3088 0.7604 0.028 Uiso 1 1 calc R
H22B H 0.5331 0.3551 0.8050 0.028 Uiso 1 1 calc R
Cl9 Cl 0.40395(7) 0.24416(3) 0.71893(3) 0.02606(8) Uani 1 1 d .
Cl10 Cl 0.65850(12) 0.24576(5) 0.89231(6) 0.0636(3) Uani 1 1 d .

loop_
_atom_site_aniso_label
_atom_site_aniso_U_11
_atom_site_aniso_U_22
_atom_site_aniso_U_33
_atom_site_aniso_U_23
_atom_site_aniso_U_13
_atom_site_aniso_U_12
Ru1 0.00765(3) 0.00868(3) 0.00797(4) 0.00000(3) 0.00148(3) 0.00078(3)
Cl1 0.01082(12) 0.01789(13) 0.01605(13) 0.00227(11) 0.00315(11) 0.00521(11)
Cl2 0.01124(12) 0.01329(12) 0.01241(12) -0.00334(10) 0.00148(10) -0.00055(10)
Cl3 0.00854(11) 0.01327(12) 0.01581(13) 0.00109(10) 0.00027(10) 0.00095(10)
S1 0.01153(12) 0.01092(12) 0.01069(12) 0.00129(10) 0.00348(11) 0.00020(11)
O1 0.0394(8) 0.0153(5) 0.0109(4) -0.0008(4) 0.0097(5) -0.0041(5)
N1 0.0115(4) 0.0128(4) 0.0093(4) 0.0003(3) 0.0029(4) 0.0008(4)
N2 0.0155(5) 0.0165(5) 0.0112(5) 0.0040(4) 0.0013(4) 0.0010(4)
N3 0.0133(5) 0.0107(4) 0.0098(4) 0.0001(4) 0.0024(4) 0.0003(4)
N4 0.0292(7) 0.0115(5) 0.0109(5) -0.0009(4) 0.0058(5) -0.0027(5)
C1 0.0285(8) 0.0190(6) 0.0147(6) 0.0047(5) 0.0064(6) -0.0028(6)
C2 0.0219(7) 0.0207(7) 0.0165(6) 0.0006(5) 0.0097(5) -0.0050(6)
C3 0.0135(5) 0.0161(6) 0.0157(6) -0.0003(5) 0.0059(5) -0.0016(5)
C4 0.0227(6) 0.0142(5) 0.0126(5) -0.0031(4) 0.0034(5) -0.0003(5)
C5 0.0179(5) 0.0134(6) 0.0172(6) -0.0035(5) 0.0051(5) -0.0038(5)
C6 0.0187(6) 0.0118(5) 0.0159(6) -0.0016(4) 0.0075(5) -0.0025(4)
C7 0.0152(5) 0.0115(5) 0.0195(6) 0.0036(5) 0.0047(5) 0.0020(4)
C8 0.0248(7) 0.0141(6) 0.0258(8) 0.0036(5) 0.0077(6) -0.0048(6)
C9 0.0189(7) 0.0276(8) 0.0328(10) 0.0004(8) 0.0038(7) -0.0110(7)
C10 0.0096(5) 0.0309(8) 0.0237(7) 0.0088(6) 0.0039(5) -0.0013(5)
Ru2 0.00742(3) 0.00837(3) 0.00790(4) -0.00021(3) 0.00186(3) 0.00031(3)
Cl4 0.01038(11) 0.01261(12) 0.01649(13) -0.00162(10) 0.00483(10) 0.00204(10)
Cl5 0.01612(13) 0.01108(11) 0.01178(12) 0.00200(10) 0.00272(10) 0.00119(11)
Cl6 0.01126(12) 0.01971(14) 0.01557(13) -0.00408(11) 0.00608(11) 0.00089(12)
S2 0.00949(12) 0.01021(12) 0.00997(12) -0.00151(9) 0.00172(10) 0.00005(10)
O2 0.0215(5) 0.0152(4) 0.0113(4) -0.0001(4) -0.0026(4) -0.0008(4)
N5 0.0096(4) 0.0119(4) 0.0101(4) -0.0007(3) 0.0025(4) -0.0001(4)
N6 0.0136(5) 0.0159(5) 0.0130(5) -0.0043(4) 0.0027(4) 0.0008(4)
N7 0.0133(5) 0.0116(4) 0.0116(4) 0.0011(4) 0.0015(4) -0.0017(4)
N8 0.0260(6) 0.0141(5) 0.0102(5) 0.0022(4) 0.0009(4) -0.0030(5)
C11 0.0206(7) 0.0159(6) 0.0143(6) -0.0026(5) 0.0009(5) -0.0037(5)
C12 0.0157(6) 0.0251(7) 0.0149(6) 0.0012(6) -0.0008(5) -0.0077(6)
C13 0.0098(5) 0.0212(6) 0.0135(5) 0.0013(5) 0.0024(4) -0.0003(5)
C14 0.0266(7) 0.0175(6) 0.0138(6) 0.0056(5) 0.0021(6) -0.0021(6)
C15 0.0204(7) 0.0163(6) 0.0209(7) 0.0072(5) 0.0013(5) -0.0042(5)
C16 0.0185(6) 0.0148(5) 0.0178(6) 0.0038(5) -0.0011(5) -0.0060(5)
C17 0.0115(5) 0.0229(7) 0.0201(6) -0.0070(6) 0.0063(5) -0.0062(5)
C18 0.0154(6) 0.0178(7) 0.0243(7) -0.0018(5) 0.0051(5) -0.0058(5)
C19 0.0191(6) 0.0137(6) 0.0191(6) -0.0038(5) 0.0034(5) -0.0057(5)
C20 0.0154(6) 0.0112(5) 0.0163(6) -0.0024(4) 0.0047(5) 0.0001(4)
C21 0.0577(17) 0.0310(11) 0.0441(14) -0.0022(10) 0.0094(13) 0.0189(12)
Cl7 0.0524(3) 0.0399(3) 0.0315(3) -0.0118(2) 0.0142(2) 0.0042(3)
Cl8 0.0376(3) 0.0308(2) 0.02289(19) 0.00233(17) 0.00487(19) 0.0004(2)
C22 0.0272(8) 0.0218(7) 0.0212(7) -0.0003(6) 0.0066(6) -0.0040(7)
Cl9 0.0294(2) 0.0288(2) 0.01914(16) -0.00164(15) 0.00468(16) -0.00607(18)
Cl10 0.0632(5) 0.0534(4) 0.0481(4) 0.0291(3) -0.0324(4) -0.0304(4)

loop_
_atom_type_symbol
_atom_type_description
_atom_type_scat_dispersion_real
_atom_type_scat_dispersion_imag
_atom_type_scat_source
C C 0.0033 0.0016 'International Tables Vol C Tables 4.2.6.8 and 6.1.1.4'
H H 0.0000 0.0000 'International Tables Vol C Tables 4.2.6.8 and 6.1.1.4'
N N 0.0061 0.0033 'International Tables Vol C Tables 4.2.6.8 and 6.1.1.4'
O O 0.0106 0.0060 'International Tables Vol C Tables 4.2.6.8 and 6.1.1.4'
S S 0.1246 0.1234 'International Tables Vol C Tables 4.2.6.8 and 6.1.1.4'
Cl Cl 0.1484 0.1585 'International Tables Vol C Tables 4.2.6.8 and 6.1.1.4'
Ru Ru -1.2594 0.8363 'International Tables Vol C Tables 4.2.6.8 and 6.1.1.4'

loop_
_geom_angle_atom_site_label_1
_geom_angle_atom_site_label_2
_geom_angle_atom_site_label_3
_geom_angle
N3 Ru1 N1 86.72(5)
N3 Ru1 S1 95.57(4)
N1 Ru1 S1 176.73(4)
N3 Ru1 Cl3 89.16(4)
N1 Ru1 Cl3 89.72(4)
S1 Ru1 Cl3 87.974(13)
N3 Ru1 Cl1 88.67(4)
N1 Ru1 Cl1 89.93(4)
S1 Ru1 Cl1 92.461(14)
Cl3 Ru1 Cl1 177.818(14)
N3 Ru1 Cl2 176.84(4)
N1 Ru1 Cl2 90.25(3)
S1 Ru1 Cl2 87.495(13)
Cl3 Ru1 Cl2 91.723(13)
Cl1 Ru1 Cl2 90.432(13)
O1 S1 C7 105.61(8)
O1 S1 C10 106.60(9)
C7 S1 C10 94.02(9)
O1 S1 Ru1 117.68(5)
C7 S1 Ru1 114.55(5)
C10 S1 Ru1 115.46(6)
C3 N1 N2 105.55(12)
C3 N1 Ru1 130.15(11)
N2 N1 Ru1 124.21(10)
C1 N2 N1 111.88(14)
C1 N2 H2N 126.1(18)
N1 N2 H2N 121.6(18)
C6 N3 N4 105.80(12)
C6 N3 Ru1 129.92(10)
N4 N3 Ru1 124.27(10)
C4 N4 N3 111.28(13)
C4 N4 H4N 130.5(18)
N3 N4 H4N 117.9(18)
N2 C1 C2 107.29(15)
N2 C1 H1 126.4
C2 C1 H1 126.4
C1 C2 C3 104.81(14)
C1 C2 H2 127.6
C3 C2 H2 127.6
N1 C3 C2 110.47(14)
N1 C3 H3 124.8
C2 C3 H3 124.8
N4 C4 C5 107.50(13)
N4 C4 H4 126.3
C5 C4 H4 126.3
C4 C5 C6 105.06(13)
C4 C5 H5 127.5
C6 C5 H5 127.5
N3 C6 C5 110.35(13)
N3 C6 H6 124.8
C5 C6 H6 124.8
C8 C7 S1 103.07(11)
C8 C7 H7A 111.2
S1 C7 H7A 111.2
C8 C7 H7B 111.2
S1 C7 H7B 111.2
H7A C7 H7B 109.1
C7 C8 C9 105.12(14)
C7 C8 H8A 110.7
C9 C8 H8A 110.7
C7 C8 H8B 110.7
C9 C8 H8B 110.7
H8A C8 H8B 108.8
C8 C9 C10 108.94(15)
C8 C9 H9A 109.9
C10 C9 H9A 109.9
C8 C9 H9B 109.9
C10 C9 H9B 109.9
H9A C9 H9B 108.3
C9 C10 S1 106.89(12)
C9 C10 H10A 110.3
S1 C10 H10A 110.3
C9 C10 H10B 110.3
S1 C10 H10B 110.3
H10A C10 H10B 108.6
N7 Ru2 N5 86.94(5)
N7 Ru2 S2 96.10(4)
N5 Ru2 S2 176.86(3)
N7 Ru2 Cl6 88.51(4)
N5 Ru2 Cl6 90.35(3)
S2 Ru2 Cl6 88.951(13)
N7 Ru2 Cl5 175.67(4)
N5 Ru2 Cl5 88.75(3)
S2 Ru2 Cl5 88.218(13)
Cl6 Ru2 Cl5 91.890(14)
N7 Ru2 Cl4 88.49(4)
N5 Ru2 Cl4 89.92(3)
S2 Ru2 Cl4 90.940(13)
Cl6 Ru2 Cl4 176.972(14)
Cl5 Ru2 Cl4 91.131(13)
O2 S2 C20 106.45(7)
O2 S2 C17 107.81(8)
C20 S2 C17 92.21(8)
O2 S2 Ru2 117.98(5)
C20 S2 Ru2 115.25(5)
C17 S2 Ru2 113.93(5)
C13 N5 N6 106.35(12)
C13 N5 Ru2 131.11(10)
N6 N5 Ru2 122.53(10)
C11 N6 N5 111.56(13)
C11 N6 H6N 128.6(18)
N5 N6 H6N 119.7(18)
C16 N7 N8 106.02(12)
C16 N7 Ru2 129.40(11)
N8 N7 Ru2 124.56(10)
N7 N8 C14 110.85(13)
N7 N8 H8N 114.5(18)
C14 N8 H8N 132.1(18)
N6 C11 C12 106.91(14)
N6 C11 H11 126.5
C12 C11 H11 126.5
C11 C12 C13 105.58(14)
C11 C12 H12 127.2
C13 C12 H12 127.2
N5 C13 C12 109.59(14)
N5 C13 H13 125.2
C12 C13 H13 125.2
N8 C14 C15 107.70(14)
N8 C14 H14 126.2
C15 C14 H14 126.2
C14 C15 C16 104.99(14)
C14 C15 H15 127.5
C16 C15 H15 127.5
N7 C16 C15 110.44(14)
N7 C16 H16 124.8
C15 C16 H16 124.8
C18 C17 S2 106.71(11)
C18 C17 H17A 110.4
S2 C17 H17A 110.4
C18 C17 H17B 110.4
S2 C17 H17B 110.4
H17A C17 H17B 108.6
C17 C18 C19 109.76(12)
C17 C18 H18A 109.7
C19 C18 H18A 109.7
C17 C18 H18B 109.7
C19 C18 H18B 109.7
H18A C18 H18B 108.2
C20 C19 C18 108.34(12)
C20 C19 H19A 110.0
C18 C19 H19A 110.0
C20 C19 H19B 110.0
C18 C19 H19B 110.0
H19A C19 H19B 108.4
C19 C20 S2 103.31(11)
C19 C20 H20A 111.1
S2 C20 H20A 111.1
C19 C20 H20B 111.1
S2 C20 H20B 111.1
H20A C20 H20B 109.1
Cl8 C21 Cl7 110.96(14)
Cl8 C21 H21A 109.4
Cl7 C21 H21A 109.4
Cl8 C21 H21B 109.4
Cl7 C21 H21B 109.4
H21A C21 H21B 108.0
Cl10 C22 Cl9 111.04(10)
Cl10 C22 H22A 109.4
Cl9 C22 H22A 109.4
Cl10 C22 H22B 109.4
Cl9 C22 H22B 109.4
H22A C22 H22B 108.0

loop_
_geom_bond_atom_site_label_1
_geom_bond_atom_site_label_2
_geom_bond_distance
Ru1 N3 2.0594(12)
Ru1 N1 2.1097(12)
Ru1 S1 2.2790(4)
Ru1 Cl3 2.3261(4)
Ru1 Cl1 2.3499(4)
Ru1 Cl2 2.3607(4)
S1 O1 1.4947(12)
S1 C7 1.7993(15)
S1 C10 1.8034(17)
N1 C3 1.340(2)
N1 N2 1.3479(18)
N2 C1 1.343(2)
N2 H2N 0.846(17)
N3 C6 1.3389(19)
N3 N4 1.3512(18)
N4 C4 1.334(2)
N4 H4N 0.854(17)
C1 C2 1.380(3)
C1 H1 0.9500
C2 C3 1.406(2)
C2 H2 0.9500
C3 H3 0.9500
C4 C5 1.382(2)
C4 H4 0.9500
C5 C6 1.390(2)
C5 H5 0.9500
C6 H6 0.9500
C7 C8 1.519(2)
C7 H7A 0.9900
C7 H7B 0.9900
C8 C9 1.525(3)
C8 H8A 0.9900
C8 H8B 0.9900
C9 C10 1.532(3)
C9 H9A 0.9900
C9 H9B 0.9900
C10 H10A 0.9900
C10 H10B 0.9900
Ru2 N7 2.0670(12)
Ru2 N5 2.1020(12)
Ru2 S2 2.2677(4)
Ru2 Cl6 2.3320(4)
Ru2 Cl5 2.3486(4)
Ru2 Cl4 2.3561(3)
S2 O2 1.4982(12)
S2 C20 1.7921(15)
S2 C17 1.7928(16)
N5 C13 1.3352(19)
N5 N6 1.3551(17)
N6 C11 1.341(2)
N6 H6N 0.840(17)
N7 C16 1.343(2)
N7 N8 1.3451(19)
N8 C14 1.347(2)
N8 H8N 0.856(17)
C11 C12 1.384(3)
C11 H11 0.9500
C12 C13 1.409(2)
C12 H12 0.9500
C13 H13 0.9500
C14 C15 1.377(2)
C14 H14 0.9500
C15 C16 1.390(2)
C15 H15 0.9500
C16 H16 0.9500
C17 C18 1.533(2)
C17 H17A 0.9900
C17 H17B 0.9900
C18 C19 1.545(2)
C18 H18A 0.9900
C18 H18B 0.9900
C19 C20 1.522(2)
C19 H19A 0.9900
C19 H19B 0.9900
C20 H20A 0.9900
C20 H20B 0.9900
C21 Cl8 1.767(3)
C21 Cl7 1.776(3)
C21 H21A 0.9900
C21 H21B 0.9900
C22 Cl10 1.744(2)
C22 Cl9 1.765(2)
C22 H22A 0.9900
C22 H22B 0.9900

loop_
_geom_hbond_atom_site_label_D
_geom_hbond_atom_site_label_H
_geom_hbond_atom_site_label_A
_geom_hbond_distance_DH
_geom_hbond_distance_HA
_geom_hbond_distance_DA
_geom_hbond_angle_DHA
_geom_hbond_site_symmetry_A
N2 H2N O2 0.846(17) 2.35(2) 2.9692(18) 131(2) 2_656
N2 H2N Cl1 0.846(17) 2.56(2) 3.1223(14) 124(2) .
N4 H4N O1 0.854(17) 1.856(19) 2.6667(19) 158(3) .
N6 H6N Cl2 0.840(17) 2.66(2) 3.2680(14) 130(2) .
N6 H6N Cl4 0.840(17) 2.49(2) 3.0796(14) 128(2) .
N8 H8N O2 0.856(17) 1.90(2) 2.7035(19) 155(3) .

loop_
_geom_torsion_atom_site_label_1
_geom_torsion_atom_site_label_2
_geom_torsion_atom_site_label_3
_geom_torsion_atom_site_label_4
_geom_torsion
N3 Ru1 S1 O1 -4.16(8)
Cl3 Ru1 S1 O1 84.80(7)
Cl1 Ru1 S1 O1 -93.06(7)
Cl2 Ru1 S1 O1 176.61(7)
N3 Ru1 S1 C7 -129.16(7)
Cl3 Ru1 S1 C7 -40.21(6)
Cl1 Ru1 S1 C7 141.93(6)
Cl2 Ru1 S1 C7 51.61(6)
N3 Ru1 S1 C10 123.22(8)
Cl3 Ru1 S1 C10 -147.83(8)
Cl1 Ru1 S1 C10 34.31(8)
Cl2 Ru1 S1 C10 -56.02(8)
N3 Ru1 N1 C3 82.77(14)
Cl3 Ru1 N1 C3 -6.40(13)
Cl1 Ru1 N1 C3 171.45(13)
Cl2 Ru1 N1 C3 -98.12(13)
N3 Ru1 N1 N2 -93.36(12)
Cl3 Ru1 N1 N2 177.47(11)
Cl1 Ru1 N1 N2 -4.68(11)
Cl2 Ru1 N1 N2 85.75(11)
C3 N1 N2 C1 0.21(18)
Ru1 N1 N2 C1 177.14(11)
N1 Ru1 N3 C6 4.38(14)
S1 Ru1 N3 C6 -177.97(13)
Cl3 Ru1 N3 C6 94.15(13)
Cl1 Ru1 N3 C6 -85.62(13)
N1 Ru1 N3 N4 -176.84(13)
S1 Ru1 N3 N4 0.81(12)
Cl3 Ru1 N3 N4 -87.07(12)
Cl1 Ru1 N3 N4 93.16(12)
C6 N3 N4 C4 -0.84(19)
Ru1 N3 N4 C4 -179.87(11)
N1 N2 C1 C2 -0.3(2)
N2 C1 C2 C3 0.2(2)
N2 N1 C3 C2 -0.05(18)
Ru1 N1 C3 C2 -176.73(11)
C1 C2 C3 N1 -0.1(2)
N3 N4 C4 C5 0.6(2)
N4 C4 C5 C6 -0.08(19)
N4 N3 C6 C5 0.78(18)
Ru1 N3 C6 C5 179.73(11)
C4 C5 C6 N3 -0.45(19)
O1 S1 C7 C8 73.94(13)
C10 S1 C7 C8 -34.54(13)
Ru1 S1 C7 C8 -154.93(10)
S1 C7 C8 C9 48.25(16)
C7 C8 C9 C10 -42.0(2)
C8 C9 C10 S1 16.1(2)
O1 S1 C10 C9 -96.61(15)
C7 S1 C10 C9 11.00(15)
Ru1 S1 C10 C9 130.65(12)
N7 Ru2 S2 O2 1.20(7)
Cl6 Ru2 S2 O2 -87.19(6)
Cl5 Ru2 S2 O2 -179.11(6)
Cl4 Ru2 S2 O2 89.79(6)
N7 Ru2 S2 C20 128.44(7)
Cl6 Ru2 S2 C20 40.05(6)
Cl5 Ru2 S2 C20 -51.87(6)
Cl4 Ru2 S2 C20 -142.97(6)
N7 Ru2 S2 C17 -126.73(8)
Cl6 Ru2 S2 C17 144.88(7)
Cl5 Ru2 S2 C17 52.96(7)
Cl4 Ru2 S2 C17 -38.15(7)
N7 Ru2 N5 C13 -85.73(14)
Cl6 Ru2 N5 C13 2.76(14)
Cl5 Ru2 N5 C13 94.64(14)
Cl4 Ru2 N5 C13 -174.22(14)
N7 Ru2 N5 N6 93.09(11)
Cl6 Ru2 N5 N6 -178.42(11)
Cl5 Ru2 N5 N6 -86.54(11)
Cl4 Ru2 N5 N6 4.59(11)
C13 N5 N6 C11 -0.07(18)
Ru2 N5 N6 C11 -179.14(11)
N5 Ru2 N7 C16 -2.84(14)
S2 Ru2 N7 C16 177.95(14)
Cl6 Ru2 N7 C16 -93.27(14)
Cl4 Ru2 N7 C16 87.16(14)
N5 Ru2 N7 N8 175.63(13)
S2 Ru2 N7 N8 -3.59(13)
Cl6 Ru2 N7 N8 85.19(12)
Cl4 Ru2 N7 N8 -94.38(12)
C16 N7 N8 C14 -0.51(19)
Ru2 N7 N8 C14 -179.28(12)
N5 N6 C11 C12 0.30(19)
N6 C11 C12 C13 -0.4(2)
N6 N5 C13 C12 -0.20(18)
Ru2 N5 C13 C12 178.76(11)
C11 C12 C13 N5 0.4(2)
N7 N8 C14 C15 0.8(2)
N8 C14 C15 C16 -0.7(2)
N8 N7 C16 C15 0.0(2)
Ru2 N7 C16 C15 178.71(12)
C14 C15 C16 N7 0.4(2)
O2 S2 C17 C18 76.50(13)
C20 S2 C17 C18 -31.56(13)
Ru2 S2 C17 C18 -150.52(10)
S2 C17 C18 C19 11.99(17)
C17 C18 C19 C20 18.36(19)
C18 C19 C20 S2 -40.15(15)
O2 S2 C20 C19 -67.54(12)
C17 S2 C20 C19 41.77(12)
Ru2 S2 C20 C19 159.60(9)
